data_4108912
loop_
_publ_author_name
'Panchami Prabhakaran'
'Sangram S. Kale'
'Vedavati G. Puranik'
'P. R. Rajamohanan'
'Olga Chetina'
'Judith A. K. Howard'
'Hans-J\"org Hofmann'
'Gangadhar J. Sanjayan'

_publ_contact_author_address
;
Chemistry Department,
University of Durham,
South Rd.,
Durham
DH1 3LE
UK
;
_publ_contact_author_email olga.chetina@durham.ac.uk
_publ_contact_author_fax '0191 384 4737'
_publ_contact_author_name 'Dr. Olga Chetina'
_publ_contact_author_phone '0191 334 2004'
_publ_section_title
;
 Sequence-Specific Unusual (1\\rightarrow2)-Type Helical Turns in
 \a/\b-Hybrid Peptides
;
_journal_name_full 'Journal of the American Chemical Society'
_journal_page_first 17743
_journal_page_last 17754
_journal_paper_doi 10.1021/ja804297f
_journal_volume 130
_journal_year 2008
_chemical_absolute_configuration syn
_chemical_formula_moiety 'C29 H34 N4 O7, 0.5H2O'
_chemical_formula_sum 'C29 H35 N4 O7.5'
_chemical_formula_weight 559.61
_chemical_melting_point 454(1)
_chemical_name_systematic
; 
 ? 
;
_space_group_IT_number 4
_symmetry_cell_setting monoclinic
_symmetry_Int_Tables_number 4
_symmetry_space_group_name_Hall 'P 2yb'
_symmetry_space_group_name_H-M 'P 1 21 1'
_atom_sites_solution_hydrogens geom
_atom_sites_solution_primary direct
_atom_sites_solution_secondary difmap
_audit_creation_method
;
manual editing of the CIF file 
created by SHELXTL Ver. 6.10
and processed with modiCIfer-09152005. 
;
_cell_angle_alpha 90.00
_cell_angle_beta 93.158(2)
_cell_angle_gamma 90.00
_cell_formula_units_Z 2
_cell_length_a 9.6923(5)
_cell_length_b 9.4608(4)
_cell_length_c 15.6706(7)
_cell_measurement_reflns_used 999
_cell_measurement_temperature 120(2)
_cell_measurement_theta_max 29.00
_cell_measurement_theta_min 1.30
_cell_volume 1434.76(12)
_computing_cell_refinement 'SAINT Ver. 6.45  (Bruker-AXS, 2003)'
_computing_data_collection 'SMART Ver. 5.630 (Bruker-AXS, 2003)'
_computing_data_reduction 'SAINT Ver. 6.45'
_computing_molecular_graphics 'SHELXTL Ver. 6.14'
_computing_publication_material 'SHELXTL Ver. 6.14'
_computing_structure_refinement 'SHELXTL Ver. 6.14'
_computing_structure_solution 'SHELXTL Ver. 6.14 (Bruker-AXS, 2003)'
_diffrn_ambient_temperature 120(2)
_diffrn_measured_fraction_theta_full 0.999
_diffrn_measured_fraction_theta_max 0.999
_diffrn_measurement_device_type 'Bruker SMART CCD 6000'
_diffrn_measurement_method '0.30\% \w scans'
_diffrn_radiation_monochromator graphite
_diffrn_radiation_source 'fine-focus sealed tube'
_diffrn_radiation_type Mo-K\a
_diffrn_radiation_wavelength 0.71073
_diffrn_reflns_av_R_equivalents 0.1064
_diffrn_reflns_av_sigmaI/netI 0.0754
_diffrn_reflns_limit_h_max 13
_diffrn_reflns_limit_h_min -13
_diffrn_reflns_limit_k_max 12
_diffrn_reflns_limit_k_min -12
_diffrn_reflns_limit_l_max 21
_diffrn_reflns_limit_l_min -21
_diffrn_reflns_number 17934
_diffrn_reflns_theta_full 29.00
_diffrn_reflns_theta_max 29.00
_diffrn_reflns_theta_min 1.30
_diffrn_standards_number 0
_exptl_absorpt_coefficient_mu 0.094
_exptl_absorpt_correction_type none
_exptl_absorpt_process_details
;
?
;
_exptl_crystal_colour colorless
_exptl_crystal_density_diffrn 1.295
_exptl_crystal_description block
_exptl_crystal_F_000 594
_exptl_crystal_size_max 0.24
_exptl_crystal_size_mid 0.17
_exptl_crystal_size_min 0.07
_refine_diff_density_max 0.463
_refine_diff_density_min -0.223
_refine_diff_density_rms 0.046
_refine_ls_abs_structure_details 'Flack H D (1983), Acta Cryst. A39, 876-881'
_refine_ls_abs_structure_Flack 0.9(11)
_refine_ls_extinction_method none
_refine_ls_goodness_of_fit_ref 0.960
_refine_ls_hydrogen_treatment mixed
_refine_ls_matrix_type full
_refine_ls_number_parameters 375
_refine_ls_number_reflns 4027
_refine_ls_number_restraints 3
_refine_ls_restrained_S_all 0.960
_refine_ls_R_factor_all 0.0738
_refine_ls_R_factor_gt 0.0429
_refine_ls_shift/su_max 0.000
_refine_ls_shift/su_mean 0.000
_refine_ls_structure_factor_coef Fsqd
_refine_ls_weighting_details 'calc w=1/[\s^2^(Fo^2^)+(0.0500P)^2^+0.0000P] where P=(Fo^2^+2Fc^2^)/3'
_refine_ls_weighting_scheme calc
_refine_ls_wR_factor_gt 0.0949
_refine_ls_wR_factor_ref 0.1058
_reflns_number_gt 2787
_reflns_number_total 4027
_reflns_threshold_expression I>2\s(I)
_cod_data_source_file ja804297f_si_002.cif
_cod_data_source_block ibin
_cod_original_sg_symbol_Hall 'P 2yb       '
_cod_original_sg_symbol_H-M 'P 1 21 1 '
_cod_original_formula_sum 'C29 H35 N4 O7.50'
_cod_database_code 4108912

loop_
_symmetry_equiv_pos_as_xyz
'x, y, z'
'-x, y+1/2, -z'

loop_
_atom_site_label
_atom_site_type_symbol
_atom_site_fract_x
_atom_site_fract_y
_atom_site_fract_z
_atom_site_U_iso_or_equiv
_atom_site_adp_type
_atom_site_occupancy
_atom_site_symmetry_multiplicity
_atom_site_calc_flag
_atom_site_refinement_flags
N1 N 0.0540(2) 0.9556(2) 0.62884(14) 0.0263(5) Uani 1 1 d .
N2 N 0.1643(2) 1.0989(3) 0.83113(13) 0.0301(5) Uani 1 1 d .
H2A H 0.2394 1.1353 0.8108 0.036 Uiso 1 1 calc R
N3 N 0.4876(2) 1.2126(2) 0.91880(14) 0.0279(5) Uani 1 1 d .
N4 N 0.5893(2) 1.3385(3) 0.71068(14) 0.0284(5) Uani 1 1 d .
H4A H 0.6603 1.3877 0.7318 0.034 Uiso 1 1 calc R
O1 O 0.21453(18) 0.8267(2) 0.69851(11) 0.0279(4) Uani 1 1 d .
O2 O 0.0582(2) 0.7189(2) 0.60695(13) 0.0349(5) Uani 1 1 d .
O3 O -0.0444(2) 1.0021(3) 0.79057(13) 0.0410(5) Uani 1 1 d .
O4 O 0.3225(2) 1.3768(2) 0.89215(13) 0.0366(5) Uani 1 1 d .
O5 O 0.4240(2) 1.1822(2) 0.74998(12) 0.0347(5) Uani 1 1 d .
O6 O 0.8079(2) 1.5032(2) 0.69003(12) 0.0371(5) Uani 1 1 d .
O7 O 0.8423(2) 1.5804(2) 0.55924(12) 0.0367(5) Uani 1 1 d .
H1O7 H 0.921(4) 1.637(4) 0.590(2) 0.049(10) Uiso 1 1 d .
C1 C 0.3136(4) 0.5880(4) 0.6819(2) 0.0487(9) Uani 1 1 d .
H1A H 0.3898 0.6294 0.6517 0.073 Uiso 1 1 calc R
H1B H 0.2390 0.5606 0.6405 0.073 Uiso 1 1 calc R
H1C H 0.3468 0.5043 0.7137 0.073 Uiso 1 1 calc R
C2 C 0.2601(3) 0.6955(3) 0.74343(19) 0.0354(7) Uani 1 1 d .
C3 C 0.3759(3) 0.7497(5) 0.8039(2) 0.0554(10) Uani 1 1 d .
H3A H 0.4511 0.7860 0.7708 0.083 Uiso 1 1 calc R
H3B H 0.4105 0.6723 0.8408 0.083 Uiso 1 1 calc R
H3C H 0.3409 0.8257 0.8393 0.083 Uiso 1 1 calc R
C4 C 0.1404(3) 0.6389(4) 0.7924(2) 0.0461(9) Uani 1 1 d .
H4B H 0.0669 0.6055 0.7519 0.069 Uiso 1 1 calc R
H4C H 0.1045 0.7144 0.8278 0.069 Uiso 1 1 calc R
H4D H 0.1729 0.5604 0.8291 0.069 Uiso 1 1 calc R
C5 C 0.1047(3) 0.8257(3) 0.64292(17) 0.0253(6) Uani 1 1 d .
C6 C -0.0727(3) 0.9814(3) 0.57637(19) 0.0348(7) Uani 1 1 d .
H6A H -0.1441 0.9100 0.5877 0.042 Uiso 1 1 calc R
H6B H -0.0548 0.9797 0.5148 0.042 Uiso 1 1 calc R
C7 C -0.1170(3) 1.1274(4) 0.6039(2) 0.0441(8) Uani 1 1 d .
H7A H -0.1842 1.1211 0.6491 0.053 Uiso 1 1 calc R
H7B H -0.1596 1.1807 0.5548 0.053 Uiso 1 1 calc R
C8 C 0.0161(4) 1.1980(4) 0.63762(19) 0.0420(8) Uani 1 1 d .
H8A H -0.0032 1.2725 0.6797 0.050 Uiso 1 1 calc R
H8B H 0.0657 1.2407 0.5904 0.050 Uiso 1 1 calc R
C9 C 0.1012(3) 1.0774(3) 0.68017(16) 0.0288(6) Uani 1 1 d .
H9A H 0.2024 1.0936 0.6756 0.035 Uiso 1 1 calc R
C10 C 0.0662(3) 1.0549(3) 0.77306(17) 0.0286(6) Uani 1 1 d .
C11 C 0.1603(3) 1.0931(3) 0.92151(17) 0.0304(6) Uani 1 1 d .
C12 C 0.0667(3) 1.0093(4) 0.96244(18) 0.0361(7) Uani 1 1 d .
H12A H 0.0006 0.9546 0.9298 0.043 Uiso 1 1 calc R
C13 C 0.0698(3) 1.0055(4) 1.05117(19) 0.0396(7) Uani 1 1 d .
H13A H 0.0054 0.9483 1.0791 0.047 Uiso 1 1 calc R
C14 C 0.1658(3) 1.0841(4) 1.09909(18) 0.0407(8) Uani 1 1 d .
H14A H 0.1663 1.0823 1.1597 0.049 Uiso 1 1 calc R
C15 C 0.2617(3) 1.1659(3) 1.05849(17) 0.0339(7) Uani 1 1 d .
H15A H 0.3292 1.2183 1.0914 0.041 Uiso 1 1 calc R
C16 C 0.2587(3) 1.1713(3) 0.96967(16) 0.0287(6) Uani 1 1 d .
C17 C 0.3591(3) 1.2636(3) 0.92477(16) 0.0269(6) Uani 1 1 d .
C18 C 0.5402(3) 1.0750(3) 0.95104(18) 0.0314(6) Uani 1 1 d .
H18A H 0.4709 0.9994 0.9400 0.038 Uiso 1 1 calc R
H18B H 0.5648 1.0794 1.0131 0.038 Uiso 1 1 calc R
C19 C 0.6670(3) 1.0500(4) 0.9007(2) 0.0467(8) Uani 1 1 d .
H19A H 0.7393 0.9996 0.9359 0.056 Uiso 1 1 calc R
H19B H 0.6434 0.9937 0.8487 0.056 Uiso 1 1 calc R
C20 C 0.7151(3) 1.1953(4) 0.8777(2) 0.0391(7) Uani 1 1 d .
H20A H 0.7699 1.1924 0.8263 0.047 Uiso 1 1 calc R
H20B H 0.7721 1.2378 0.9255 0.047 Uiso 1 1 calc R
C21 C 0.5811(3) 1.2789(3) 0.86035(17) 0.0301(6) Uani 1 1 d .
H21A H 0.5951 1.3811 0.8746 0.036 Uiso 1 1 calc R
C22 C 0.5215(3) 1.2609(3) 0.76812(17) 0.0273(6) Uani 1 1 d .
C23 C 0.5614(3) 1.3509(3) 0.62219(17) 0.0256(6) Uani 1 1 d .
C24 C 0.4461(3) 1.2902(3) 0.58025(18) 0.0323(6) Uani 1 1 d .
H24A H 0.3840 1.2359 0.6117 0.039 Uiso 1 1 calc R
C25 C 0.4209(3) 1.3080(3) 0.49343(19) 0.0350(7) Uani 1 1 d .
H25A H 0.3410 1.2663 0.4661 0.042 Uiso 1 1 calc R
C26 C 0.5094(3) 1.3853(3) 0.44526(19) 0.0337(7) Uani 1 1 d .
H26A H 0.4911 1.3972 0.3855 0.040 Uiso 1 1 calc R
C27 C 0.6249(3) 1.4447(3) 0.48605(18) 0.0312(6) Uani 1 1 d .
H27A H 0.6876 1.4959 0.4533 0.037 Uiso 1 1 calc R
C28 C 0.6526(3) 1.4319(3) 0.57409(17) 0.0252(5) Uani 1 1 d .
C29 C 0.7737(3) 1.5055(3) 0.61399(16) 0.0270(6) Uani 1 1 d .
O1W O -0.2630(5) 0.8164(5) 0.7247(3) 0.0457(11) Uiso 0.50 1 d PD
H1O H -0.183(6) 0.879(8) 0.744(5) 0.069 Uiso 0.50 1 d PD
H2O H -0.209(7) 0.726(5) 0.731(5) 0.069 Uiso 0.50 1 d PD

loop_
_atom_site_aniso_label
_atom_site_aniso_U_11
_atom_site_aniso_U_22
_atom_site_aniso_U_33
_atom_site_aniso_U_23
_atom_site_aniso_U_13
_atom_site_aniso_U_12
N1 0.0276(11) 0.0276(12) 0.0235(11) -0.0014(9) 0.0004(9) 0.0037(9)
N2 0.0309(12) 0.0382(15) 0.0217(11) 0.0014(10) 0.0055(9) -0.0036(10)
N3 0.0330(12) 0.0252(13) 0.0259(11) 0.0039(9) 0.0050(10) 0.0006(10)
N4 0.0306(12) 0.0298(13) 0.0250(11) 0.0007(9) 0.0028(10) -0.0069(10)
O1 0.0274(9) 0.0283(10) 0.0277(10) 0.0035(8) -0.0003(8) 0.0018(8)
O2 0.0347(11) 0.0277(11) 0.0426(12) -0.0078(9) 0.0057(9) -0.0043(9)
O3 0.0313(11) 0.0618(16) 0.0306(11) -0.0025(10) 0.0078(9) -0.0070(10)
O4 0.0462(12) 0.0283(11) 0.0346(11) 0.0030(9) -0.0051(10) 0.0060(9)
O5 0.0399(11) 0.0338(12) 0.0310(10) -0.0035(9) 0.0074(9) -0.0140(10)
O6 0.0417(12) 0.0451(13) 0.0243(10) 0.0002(9) 0.0017(9) -0.0144(10)
O7 0.0340(11) 0.0461(14) 0.0302(10) 0.0075(9) 0.0034(9) -0.0115(10)
C1 0.0491(19) 0.038(2) 0.060(2) 0.0064(17) 0.0166(16) 0.0180(16)
C2 0.0324(15) 0.0355(18) 0.0387(16) 0.0101(13) 0.0050(13) 0.0062(13)
C3 0.0427(19) 0.068(3) 0.054(2) 0.0235(19) -0.0112(17) 0.0039(18)
C4 0.0397(17) 0.050(2) 0.0497(19) 0.0243(16) 0.0151(15) 0.0063(15)
C5 0.0231(12) 0.0275(15) 0.0256(13) 0.0010(11) 0.0058(11) -0.0007(11)
C6 0.0293(14) 0.0418(19) 0.0331(16) 0.0026(13) -0.0001(12) 0.0059(13)
C7 0.0476(19) 0.050(2) 0.0343(17) 0.0032(14) 0.0014(14) 0.0250(16)
C8 0.061(2) 0.0330(18) 0.0316(15) 0.0015(13) 0.0046(15) 0.0116(15)
C9 0.0330(14) 0.0303(16) 0.0234(13) -0.0012(12) 0.0042(11) -0.0010(12)
C10 0.0282(14) 0.0313(16) 0.0270(14) -0.0002(11) 0.0061(11) 0.0025(12)
C11 0.0325(14) 0.0354(17) 0.0237(13) 0.0008(12) 0.0051(11) 0.0086(12)
C12 0.0337(15) 0.0455(19) 0.0300(15) 0.0022(13) 0.0096(13) 0.0048(13)
C13 0.0360(16) 0.054(2) 0.0295(15) 0.0087(14) 0.0134(13) 0.0079(15)
C14 0.0408(17) 0.059(2) 0.0232(14) 0.0061(14) 0.0093(13) 0.0162(16)
C15 0.0357(15) 0.0432(19) 0.0227(13) 0.0004(12) 0.0006(12) 0.0091(13)
C16 0.0336(14) 0.0296(15) 0.0232(13) 0.0003(11) 0.0039(11) 0.0112(12)
C17 0.0347(15) 0.0261(15) 0.0192(12) -0.0022(10) -0.0056(11) 0.0006(12)
C18 0.0337(15) 0.0272(15) 0.0339(15) 0.0058(12) 0.0067(12) 0.0066(12)
C19 0.0415(18) 0.043(2) 0.057(2) 0.0094(16) 0.0104(16) 0.0060(15)
C20 0.0360(16) 0.0399(19) 0.0412(17) 0.0100(14) 0.0009(13) -0.0001(14)
C21 0.0341(15) 0.0276(15) 0.0291(15) 0.0035(11) 0.0062(12) -0.0050(12)
C22 0.0304(14) 0.0245(14) 0.0276(14) -0.0003(11) 0.0074(11) -0.0004(11)
C23 0.0288(13) 0.0221(14) 0.0260(13) -0.0031(10) 0.0042(11) 0.0032(11)
C24 0.0327(15) 0.0321(17) 0.0322(15) -0.0002(12) 0.0027(12) -0.0039(12)
C25 0.0355(15) 0.0331(18) 0.0359(16) -0.0061(12) -0.0017(13) -0.0023(13)
C26 0.0397(17) 0.0325(16) 0.0290(14) -0.0028(12) 0.0017(13) 0.0012(13)
C27 0.0336(15) 0.0326(16) 0.0276(15) 0.0020(11) 0.0038(12) 0.0043(12)
C28 0.0265(13) 0.0230(14) 0.0265(13) -0.0005(10) 0.0045(11) 0.0023(10)
C29 0.0274(13) 0.0286(15) 0.0257(14) 0.0000(11) 0.0071(11) 0.0024(11)

loop_
_atom_type_symbol
_atom_type_description
_atom_type_scat_dispersion_real
_atom_type_scat_dispersion_imag
_atom_type_scat_source
C C 0.0033 0.0016 'International Tables Vol C Tables 4.2.6.8 and 6.1.1.4'
H H 0.0000 0.0000 'International Tables Vol C Tables 4.2.6.8 and 6.1.1.4'
N N 0.0061 0.0033 'International Tables Vol C Tables 4.2.6.8 and 6.1.1.4'
O O 0.0106 0.0060 'International Tables Vol C Tables 4.2.6.8 and 6.1.1.4'

loop_
_geom_angle_atom_site_label_1
_geom_angle_atom_site_label_2
_geom_angle_atom_site_label_3
_geom_angle
_geom_angle_publ_flag
C5 N1 C6 122.4(2) ?
C5 N1 C9 122.1(2) ?
C6 N1 C9 113.9(2) ?
C10 N2 C11 127.2(2) ?
C10 N2 H2A 116.4 ?
C11 N2 H2A 116.4 ?
C17 N3 C21 119.8(2) ?
C17 N3 C18 126.6(2) ?
C21 N3 C18 112.2(2) ?
C22 N4 C23 128.7(2) ?
C22 N4 H4A 115.6 ?
C23 N4 H4A 115.6 ?
C5 O1 C2 120.6(2) yes
C29 O7 H1O7 110.9(19) ?
C2 C1 H1A 109.5 ?
C2 C1 H1B 109.5 ?
H1A C1 H1B 109.5 ?
C2 C1 H1C 109.5 ?
H1A C1 H1C 109.5 ?
H1B C1 H1C 109.5 ?
O1 C2 C1 111.3(2) ?
O1 C2 C3 101.8(3) ?
C1 C2 C3 110.9(3) ?
O1 C2 C4 108.6(2) ?
C1 C2 C4 112.5(3) ?
C3 C2 C4 111.2(3) ?
C2 C3 H3A 109.5 ?
C2 C3 H3B 109.5 ?
H3A C3 H3B 109.5 ?
C2 C3 H3C 109.5 ?
H3A C3 H3C 109.5 ?
H3B C3 H3C 109.5 ?
C2 C4 H4B 109.5 ?
C2 C4 H4C 109.5 ?
H4B C4 H4C 109.5 ?
C2 C4 H4D 109.5 ?
H4B C4 H4D 109.5 ?
H4C C4 H4D 109.5 ?
O2 C5 O1 124.2(2) ?
O2 C5 N1 123.9(2) ?
O1 C5 N1 111.9(2) ?
N1 C6 C7 103.6(2) ?
N1 C6 H6A 111.0 ?
C7 C6 H6A 111.0 ?
N1 C6 H6B 111.0 ?
C7 C6 H6B 111.0 ?
H6A C6 H6B 109.0 ?
C6 C7 C8 104.5(3) ?
C6 C7 H7A 110.8 ?
C8 C7 H7A 110.8 ?
C6 C7 H7B 110.8 ?
C8 C7 H7B 110.8 ?
H7A C7 H7B 108.9 ?
C7 C8 C9 104.4(3) ?
C7 C8 H8A 110.9 ?
C9 C8 H8A 110.9 ?
C7 C8 H8B 110.9 ?
C9 C8 H8B 110.9 ?
H8A C8 H8B 108.9 ?
N1 C9 C10 109.6(2) ?
N1 C9 C8 101.6(2) ?
C10 C9 C8 112.0(2) ?
N1 C9 H9A 111.1 ?
C10 C9 H9A 111.1 ?
C8 C9 H9A 111.1 ?
O3 C10 N2 124.6(3) ?
O3 C10 C9 120.8(3) ?
N2 C10 C9 114.5(2) ?
C12 C11 C16 119.8(2) ?
C12 C11 N2 122.5(3) ?
C16 C11 N2 117.6(2) ?
C11 C12 C13 119.9(3) ?
C11 C12 H12A 120.1 ?
C13 C12 H12A 120.1 ?
C14 C13 C12 120.5(3) ?
C14 C13 H13A 119.8 ?
C12 C13 H13A 119.8 ?
C13 C14 C15 119.9(3) ?
C13 C14 H14A 120.1 ?
C15 C14 H14A 120.1 ?
C14 C15 C16 120.0(3) ?
C14 C15 H15A 120.0 ?
C16 C15 H15A 120.0 ?
C15 C16 C11 119.8(3) ?
C15 C16 C17 120.6(3) ?
C11 C16 C17 119.6(2) ?
O4 C17 N3 122.1(3) ?
O4 C17 C16 121.2(3) ?
N3 C17 C16 116.6(2) ?
N3 C18 C19 103.5(2) ?
N3 C18 H18A 111.1 ?
C19 C18 H18A 111.1 ?
N3 C18 H18B 111.1 ?
C19 C18 H18B 111.1 ?
H18A C18 H18B 109.0 ?
C20 C19 C18 104.7(3) ?
C20 C19 H19A 110.8 ?
C18 C19 H19A 110.8 ?
C20 C19 H19B 110.8 ?
C18 C19 H19B 110.8 ?
H19A C19 H19B 108.9 ?
C19 C20 C21 104.1(2) ?
C19 C20 H20A 110.9 ?
C21 C20 H20A 110.9 ?
C19 C20 H20B 110.9 ?
C21 C20 H20B 110.9 ?
H20A C20 H20B 109.0 ?
N3 C21 C20 102.4(2) ?
N3 C21 C22 109.2(2) ?
C20 C21 C22 112.4(2) ?
N3 C21 H21A 110.8 ?
C20 C21 H21A 110.8 ?
C22 C21 H21A 110.8 ?
O5 C22 N4 124.8(3) ?
O5 C22 C21 122.1(2) ?
N4 C22 C21 113.2(2) ?
C24 C23 N4 122.7(2) ?
C24 C23 C28 118.7(2) ?
N4 C23 C28 118.6(2) ?
C25 C24 C23 120.7(3) ?
C25 C24 H24A 119.7 ?
C23 C24 H24A 119.7 ?
C24 C25 C26 121.4(3) ?
C24 C25 H25A 119.3 ?
C26 C25 H25A 119.3 ?
C27 C26 C25 118.4(3) ?
C27 C26 H26A 120.8 ?
C25 C26 H26A 120.8 ?
C26 C27 C28 122.0(3) ?
C26 C27 H27A 119.0 ?
C28 C27 H27A 119.0 ?
C27 C28 C23 118.7(2) ?
C27 C28 C29 118.9(2) ?
C23 C28 C29 122.4(2) ?
O6 C29 O7 121.7(3) ?
O6 C29 C28 125.0(2) ?
O7 C29 C28 113.3(2) ?
H1O O1W H2O 94(6) ?

loop_
_geom_bond_atom_site_label_1
_geom_bond_atom_site_label_2
_geom_bond_distance
_geom_bond_publ_flag
N1 C5 1.337(3) ?
N1 C6 1.460(4) ?
N1 C9 1.464(4) ?
N2 C10 1.346(4) ?
N2 C11 1.420(3) ?
N2 H2A 0.8800 ?
N3 C17 1.344(3) ?
N3 C21 1.464(3) ?
N3 C18 1.477(4) ?
N4 C22 1.359(3) ?
N4 C23 1.403(3) ?
N4 H4A 0.8800 ?
O1 C5 1.338(3) yes
O1 C2 1.482(3) yes
O2 C5 1.230(3) yes
O3 C10 1.227(3) yes
O4 C17 1.231(3) yes
O5 C22 1.225(3) yes
O6 C29 1.219(3) yes
O7 C29 1.320(3) yes
O7 H1O7 1.04(4) ?
C1 C2 1.513(5) ?
C1 H1A 0.9800 ?
C1 H1B 0.9800 ?
C1 H1C 0.9800 ?
C2 C3 1.518(5) ?
C2 C4 1.523(4) ?
C3 H3A 0.9800 ?
C3 H3B 0.9800 ?
C3 H3C 0.9800 ?
C4 H4B 0.9800 ?
C4 H4C 0.9800 ?
C4 H4D 0.9800 ?
C6 C7 1.516(5) ?
C6 H6A 0.9900 ?
C6 H6B 0.9900 ?
C7 C8 1.522(5) ?
C7 H7A 0.9900 ?
C7 H7B 0.9900 ?
C8 C9 1.538(4) ?
C8 H8A 0.9900 ?
C8 H8B 0.9900 ?
C9 C10 1.528(4) ?
C9 H9A 1.0000 ?
C11 C12 1.388(4) ?
C11 C16 1.396(4) ?
C12 C13 1.389(4) ?
C12 H12A 0.9500 ?
C13 C14 1.381(5) ?
C13 H13A 0.9500 ?
C14 C15 1.390(4) ?
C14 H14A 0.9500 ?
C15 C16 1.391(4) ?
C15 H15A 0.9500 ?
C16 C17 1.510(4) ?
C18 C19 1.515(4) ?
C18 H18A 0.9900 ?
C18 H18B 0.9900 ?
C19 C20 1.502(5) ?
C19 H19A 0.9900 ?
C19 H19B 0.9900 ?
C20 C21 1.532(4) ?
C20 H20A 0.9900 ?
C20 H20B 0.9900 ?
C21 C22 1.536(4) ?
C21 H21A 1.0000 ?
C23 C24 1.389(4) ?
C23 C28 1.418(4) ?
C24 C25 1.379(4) ?
C24 H24A 0.9500 ?
C25 C26 1.383(4) ?
C25 H25A 0.9500 ?
C26 C27 1.377(4) ?
C26 H26A 0.9500 ?
C27 C28 1.396(4) ?
C27 H27A 0.9500 ?
C28 C29 1.474(4) ?
O1W H1O 1.02(2) ?
O1W H2O 1.00(2) ?

loop_
_geom_hbond_atom_site_label_D
_geom_hbond_atom_site_label_H
_geom_hbond_atom_site_label_A
_geom_hbond_distance_DH
_geom_hbond_distance_HA
_geom_hbond_distance_DA
_geom_hbond_angle_DHA
_geom_hbond_site_symmetry_A
N2 H2A O5 0.88 2.12 2.988(3) 168.3 .
N4 H4A O6 0.88 1.94 2.664(3) 138.2 .
O7 H1O7 O2 1.04(4) 1.54(4) 2.546(3) 161(3) 1_665
O1W H1O O3 1.02(2) 1.89(2) 2.898(5) 174(7) .
O1W H2O O6 1.00(2) 2.22(5) 3.097(6) 146(6) 1_445
